data_4301291
loop_
_publ_author_name
'Daniel L. Reger'
'Elizabeth A. Foley'
'Mark D. Smith'

_publ_contact_author_address
;
Department of Chemistry and Biochemistry
University of South Carolina
Columbia, South Carolina 29208
USA
;
_publ_contact_author_email reger@mail.chem.sc.edu
_publ_contact_author_fax '1 803 777 9521'
_publ_contact_author_name 'Professor Daniel L. Reger'
_publ_contact_author_phone '1 803 777 2587'
_publ_section_title
;
Mononuclear Metallacyclic Silver(I) Complexes of Third Generation
Bis(1-pyrazolyl)methane Ligands
;
_journal_name_full 'Inorganic Chemistry'
_journal_page_first 936
_journal_page_last 945
_journal_paper_doi 10.1021/ic801594q
_journal_volume 48
_journal_year 2009
_chemical_formula_moiety 'C24 H26 Ag N8 O2, C F3 O3 S, 0.5(C2 H3 N)'
_chemical_formula_sum 'C26 H27.5 Ag F3 N8.5 O5 S'
_chemical_formula_weight 735.99
_chemical_name_systematic
; 
 ? 
;
_space_group_IT_number 2
_symmetry_cell_setting triclinic
_symmetry_space_group_name_Hall '-P 1'
_symmetry_space_group_name_H-M 'P -1'
_atom_sites_solution_hydrogens geom
_atom_sites_solution_primary direct
_atom_sites_solution_secondary difmap
_audit_creation_method SHELXL-97
_cell_angle_alpha 86.0690(10)
_cell_angle_beta 79.4300(10)
_cell_angle_gamma 82.5770(10)
_cell_formula_units_Z 4
_cell_length_a 8.2789(3)
_cell_length_b 18.5091(8)
_cell_length_c 20.3995(9)
_cell_measurement_reflns_used 6840
_cell_measurement_temperature 150(2)
_cell_measurement_theta_max 21.076
_cell_measurement_theta_min 2.362
_cell_volume 3043.9(2)
_computing_cell_refinement 'SAINT-Plus Version 6.45 (Bruker, 2001)'
_computing_data_collection 'SMART Version 5.625 (Bruker, 2001)'
_computing_data_reduction 'SAINT-Plus Version 6.45 (Bruker, 2001)'
_computing_molecular_graphics various
_computing_publication_material 'SHELXTL Version 6.14 (Bruker, 2000)'
_computing_structure_refinement 'SHELXL-97 (Sheldrick, 1997)'
_computing_structure_solution 'SHELXS-97 (Sheldrick, 1990)'
_diffrn_ambient_temperature 150(2)
_diffrn_measured_fraction_theta_full 0.999
_diffrn_measured_fraction_theta_max 0.999
_diffrn_measurement_device_type 'Bruker SMART APEX CCD diffractometer'
_diffrn_measurement_method 'omega scans'
_diffrn_radiation_monochromator graphite
_diffrn_radiation_source 'fine-focus sealed tube'
_diffrn_radiation_type MoK\a
_diffrn_radiation_wavelength 0.71073
_diffrn_reflns_av_R_equivalents 0.0721
_diffrn_reflns_av_sigmaI/netI 0.0875
_diffrn_reflns_limit_h_max 9
_diffrn_reflns_limit_h_min -9
_diffrn_reflns_limit_k_max 22
_diffrn_reflns_limit_k_min -22
_diffrn_reflns_limit_l_max 24
_diffrn_reflns_limit_l_min -24
_diffrn_reflns_number 44120
_diffrn_reflns_theta_full 25.07
_diffrn_reflns_theta_max 25.07
_diffrn_reflns_theta_min 1.47
_exptl_absorpt_coefficient_mu 0.801
_exptl_absorpt_correction_type none
_exptl_crystal_colour colorless
_exptl_crystal_density_diffrn 1.606
_exptl_crystal_density_meas 0
_exptl_crystal_density_method 'not measured'
_exptl_crystal_description needle
_exptl_crystal_F_000 1492
_exptl_crystal_size_max 0.44
_exptl_crystal_size_mid 0.18
_exptl_crystal_size_min 0.06
_refine_diff_density_max 0.946
_refine_diff_density_min -0.563
_refine_diff_density_rms 0.073
_refine_ls_extinction_method none
_refine_ls_goodness_of_fit_ref 0.858
_refine_ls_hydrogen_treatment constr
_refine_ls_matrix_type full
_refine_ls_number_parameters 803
_refine_ls_number_reflns 10801
_refine_ls_number_restraints 0
_refine_ls_restrained_S_all 0.858
_refine_ls_R_factor_all 0.0719
_refine_ls_R_factor_gt 0.0412
_refine_ls_shift/su_max 0.001
_refine_ls_shift/su_mean 0.000
_refine_ls_structure_factor_coef Fsqd
_refine_ls_weighting_details 'calc w=1/[\s^2^(Fo^2^)+(0.0251P)^2^+0.0000P] where P=(Fo^2^+2Fc^2^)/3'
_refine_ls_weighting_scheme calc
_refine_ls_wR_factor_gt 0.0720
_refine_ls_wR_factor_ref 0.0796
_reflns_number_gt 6999
_reflns_number_total 10801
_reflns_threshold_expression >2sigma(I)
_cod_data_source_file ic801594q_si_001_7.cif
_cod_data_source_block 3b
_cod_depositor_comments
;
The following automatic conversions were performed:
'_symmetry_cell_setting' value 'Triclinic' changed to 'triclinic'
according to '/home/saulius/struct/CIF-dictionaries/cif_core.dic'
dictionary named 'cif_core.dic' version 2.4.1 from 2010-06-29.

Automatic conversion script
Id: cif_fix_enum 1527 2010-12-29 10:47:43Z saulius 
;
_cod_original_formula_sum 'C26 H27.50 Ag F3 N8.50 O5 S'
_cod_database_code 4301291

loop_
_symmetry_equiv_pos_as_xyz
'x, y, z'
'-x, -y, -z'

loop_
_atom_site_label
_atom_site_type_symbol
_atom_site_fract_x
_atom_site_fract_y
_atom_site_fract_z
_atom_site_U_iso_or_equiv
_atom_site_adp_type
_atom_site_occupancy
_atom_site_symmetry_multiplicity
_atom_site_calc_flag
_atom_site_refinement_flags
_atom_site_disorder_assembly
_atom_site_disorder_group
Ag1 Ag 0.31937(4) 0.297354(17) 0.001996(17) 0.03780(11) Uani 1 1 d . . .
Ag2 Ag 0.80010(4) 0.299057(18) 0.479361(19) 0.04716(12) Uani 1 1 d . . .
S1 S 0.55756(13) 0.43003(6) 0.75368(6) 0.0320(3) Uani 1 1 d . . .
S2 S 0.09045(12) 0.06641(5) 0.76606(5) 0.0286(3) Uani 1 1 d . . .
C1 C 0.4120(4) 0.3794(2) 0.13488(19) 0.0266(10) Uani 1 1 d . . .
H1 H 0.4366 0.4090 0.1703 0.032 Uiso 1 1 calc R . .
C2 C 0.2348(4) 0.16617(19) -0.09490(19) 0.0242(9) Uani 1 1 d . . .
H2 H 0.1975 0.1291 -0.1204 0.029 Uiso 1 1 calc R . .
C3 C 0.6099(4) 0.4040(2) 0.36351(19) 0.0270(10) Uani 1 1 d . . .
H3 H 0.5549 0.4399 0.3332 0.032 Uiso 1 1 calc R . .
C4 C 0.9106(4) 0.1657(2) 0.59492(19) 0.0249(9) Uani 1 1 d . . .
H4 H 0.9577 0.1272 0.6253 0.030 Uiso 1 1 calc R . .
C11 C 0.1259(5) 0.4459(2) 0.1651(2) 0.0338(11) Uani 1 1 d . . .
H11 H 0.1503 0.4838 0.1894 0.041 Uiso 1 1 calc R . .
C12 C -0.0262(5) 0.4350(2) 0.1537(2) 0.0394(11) Uani 1 1 d . . .
H12 H -0.1290 0.4634 0.1684 0.047 Uiso 1 1 calc R . .
C13 C 0.0012(5) 0.3741(2) 0.1162(2) 0.0371(11) Uani 1 1 d . . .
H13 H -0.0836 0.3537 0.1007 0.044 Uiso 1 1 calc R . .
C21 C 0.6220(4) 0.4487(2) 0.0635(2) 0.0316(10) Uani 1 1 d . . .
H21 H 0.6470 0.4764 0.0970 0.038 Uiso 1 1 calc R . .
C22 C 0.6964(5) 0.4488(2) -0.0014(2) 0.0345(11) Uani 1 1 d . . .
H22 H 0.7829 0.4761 -0.0225 0.041 Uiso 1 1 calc R . .
C23 C 0.6187(5) 0.4005(2) -0.0306(2) 0.0326(10) Uani 1 1 d . . .
H23 H 0.6444 0.3896 -0.0765 0.039 Uiso 1 1 calc R . .
C31 C 0.0490(4) 0.2531(2) -0.15702(19) 0.0290(10) Uani 1 1 d . . .
H31 H 0.0126 0.2188 -0.1820 0.035 Uiso 1 1 calc R . .
C32 C 0.0041(5) 0.3263(2) -0.1590(2) 0.0327(10) Uani 1 1 d . . .
H32 H -0.0686 0.3537 -0.1850 0.039 Uiso 1 1 calc R . .
C33 C 0.0885(5) 0.3521(2) -0.1142(2) 0.0340(10) Uani 1 1 d . . .
H33 H 0.0812 0.4020 -0.1045 0.041 Uiso 1 1 calc R . .
C41 C 0.1009(4) 0.0922(2) 0.0020(2) 0.0321(10) Uani 1 1 d . . .
H41 H 0.0541 0.0600 -0.0216 0.039 Uiso 1 1 calc R . .
C42 C 0.0935(5) 0.0914(2) 0.0687(2) 0.0380(11) Uani 1 1 d . . .
H42 H 0.0404 0.0592 0.1016 0.046 Uiso 1 1 calc R . .
C43 C 0.1806(5) 0.1480(2) 0.0790(2) 0.0366(11) Uani 1 1 d . . .
H43 H 0.1964 0.1604 0.1216 0.044 Uiso 1 1 calc R . .
C51 C 0.8445(5) 0.4792(2) 0.32620(19) 0.0289(10) Uani 1 1 d . . .
H51 H 0.7885 0.5179 0.3029 0.035 Uiso 1 1 calc R . .
C52 C 1.0065(5) 0.4730(2) 0.3338(2) 0.0340(11) Uani 1 1 d . . .
H52 H 1.0858 0.5056 0.3172 0.041 Uiso 1 1 calc R . .
C53 C 1.0287(5) 0.4082(2) 0.3711(2) 0.0355(11) Uani 1 1 d . . .
H53 H 1.1306 0.3891 0.3843 0.043 Uiso 1 1 calc R . .
C61 C 0.3757(4) 0.4586(2) 0.4484(2) 0.0301(10) Uani 1 1 d . . .
H61 H 0.3228 0.4929 0.4199 0.036 Uiso 1 1 calc R . .
C62 C 0.3237(5) 0.4454(2) 0.5151(2) 0.0379(11) Uani 1 1 d . . .
H62 H 0.2281 0.4683 0.5425 0.045 Uiso 1 1 calc R . .
C63 C 0.4400(5) 0.3918(2) 0.5341(2) 0.0384(11) Uani 1 1 d . . .
H63 H 0.4364 0.3719 0.5785 0.046 Uiso 1 1 calc R . .
C71 C 1.0496(4) 0.2465(2) 0.65554(19) 0.0268(9) Uani 1 1 d . . .
H71 H 1.0996 0.2106 0.6835 0.032 Uiso 1 1 calc R . .
C72 C 1.0577(5) 0.3198(2) 0.6536(2) 0.0309(10) Uani 1 1 d . . .
H72 H 1.1143 0.3453 0.6794 0.037 Uiso 1 1 calc R . .
C73 C 0.9660(5) 0.3487(2) 0.6060(2) 0.0373(11) Uani 1 1 d . . .
H73 H 0.9498 0.3993 0.5939 0.045 Uiso 1 1 calc R . .
C81 C 1.0800(5) 0.0849(2) 0.5081(2) 0.0342(11) Uani 1 1 d . . .
H81 H 1.1271 0.0492 0.5370 0.041 Uiso 1 1 calc R . .
C82 C 1.1025(5) 0.0835(2) 0.4402(2) 0.0415(12) Uani 1 1 d . . .
H82 H 1.1681 0.0479 0.4122 0.050 Uiso 1 1 calc R . .
C83 C 1.0071(5) 0.1465(2) 0.4216(2) 0.0391(11) Uani 1 1 d . . .
H83 H 0.9978 0.1608 0.3767 0.047 Uiso 1 1 calc R . .
C91 C 0.4603(4) 0.2995(2) 0.1535(2) 0.0302(10) Uani 1 1 d . . .
H91A H 0.3971 0.2858 0.1977 0.036 Uiso 1 1 calc R . .
H91B H 0.4380 0.2678 0.1199 0.036 Uiso 1 1 calc R . .
C92 C 0.7054(5) 0.2174(2) 0.1541(2) 0.0354(11) Uani 1 1 d . . .
H92A H 0.6462 0.1895 0.1921 0.043 Uiso 1 1 calc R . .
H92B H 0.8223 0.2148 0.1598 0.043 Uiso 1 1 calc R . .
C93 C 0.6989(4) 0.1823(2) 0.0897(2) 0.0296(10) Uani 1 1 d . . .
C94 C 0.6468(4) 0.1140(2) 0.0907(2) 0.0340(11) Uani 1 1 d . . .
H94 H 0.6164 0.0884 0.1322 0.041 Uiso 1 1 calc R . .
C95 C 0.6385(4) 0.0826(2) 0.0319(2) 0.0317(10) Uani 1 1 d . . .
H95 H 0.6042 0.0354 0.0334 0.038 Uiso 1 1 calc R . .
C96 C 0.6795(4) 0.1192(2) -0.0290(2) 0.0271(10) Uani 1 1 d . . .
C97 C 0.7342(4) 0.1872(2) -0.0297(2) 0.0324(10) Uani 1 1 d . . .
H97 H 0.7645 0.2130 -0.0711 0.039 Uiso 1 1 calc R . .
C98 C 0.7449(4) 0.2179(2) 0.0289(2) 0.0320(10) Uani 1 1 d . . .
H98 H 0.7845 0.2641 0.0273 0.038 Uiso 1 1 calc R . .
C99 C 0.6591(4) 0.0865(2) -0.0923(2) 0.0345(11) Uani 1 1 d . . .
H99A H 0.7200 0.1126 -0.1312 0.041 Uiso 1 1 calc R . .
H99B H 0.7075 0.0347 -0.0924 0.041 Uiso 1 1 calc R . .
C100 C 0.4209(4) 0.16273(19) -0.11506(19) 0.0258(9) Uani 1 1 d . . .
H10A H 0.4513 0.1737 -0.1636 0.031 Uiso 1 1 calc R . .
H10B H 0.4636 0.1987 -0.0909 0.031 Uiso 1 1 calc R . .
C101 C 0.6034(4) 0.3292(2) 0.3399(2) 0.0316(10) Uani 1 1 d . . .
H10G H 0.6659 0.3238 0.2939 0.038 Uiso 1 1 calc R . .
H10H H 0.6513 0.2910 0.3695 0.038 Uiso 1 1 calc R . .
C102 C 0.3993(5) 0.2489(2) 0.3435(2) 0.0380(11) Uani 1 1 d . . .
H10C H 0.4709 0.2243 0.3052 0.046 Uiso 1 1 calc R . .
H10D H 0.2829 0.2484 0.3385 0.046 Uiso 1 1 calc R . .
C103 C 0.4276(5) 0.2068(2) 0.4071(2) 0.0317(10) Uani 1 1 d . . .
C104 C 0.5339(5) 0.1429(2) 0.4065(2) 0.0391(11) Uani 1 1 d . . .
H104 H 0.5884 0.1243 0.3648 0.047 Uiso 1 1 calc R . .
C105 C 0.5631(5) 0.1055(2) 0.4645(2) 0.0367(11) Uani 1 1 d . . .
H105 H 0.6364 0.0614 0.4625 0.044 Uiso 1 1 calc R . .
C106 C 0.4868(5) 0.1315(2) 0.5256(2) 0.0333(11) Uani 1 1 d . . .
C107 C 0.3796(5) 0.1957(2) 0.5263(2) 0.0382(11) Uani 1 1 d . . .
H107 H 0.3251 0.2146 0.5679 0.046 Uiso 1 1 calc R . .
C108 C 0.3512(5) 0.2323(2) 0.4685(2) 0.0378(11) Uani 1 1 d . . .
H108 H 0.2773 0.2762 0.4705 0.045 Uiso 1 1 calc R . .
C109 C 0.5253(5) 0.0921(2) 0.5893(2) 0.0384(11) Uani 1 1 d . . .
H10E H 0.4490 0.1141 0.6278 0.046 Uiso 1 1 calc R . .
H10F H 0.5060 0.0404 0.5889 0.046 Uiso 1 1 calc R . .
C110 C 0.7256(4) 0.1658(2) 0.6090(2) 0.0320(10) Uani 1 1 d . . .
H11A H 0.6806 0.1780 0.6558 0.038 Uiso 1 1 calc R . .
H11B H 0.6733 0.2024 0.5792 0.038 Uiso 1 1 calc R . .
C111 C 0.5380(6) 0.3344(3) 0.7667(3) 0.0473(12) Uani 1 1 d . . .
C112 C 0.1416(5) -0.0191(2) 0.7257(2) 0.0411(12) Uani 1 1 d . . .
C121 C 0.3412(5) 0.0718(3) 0.2463(2) 0.0411(12) Uani 1 1 d . . .
C122 C 0.3839(5) -0.0070(2) 0.2449(2) 0.0504(13) Uani 1 1 d . . .
H12A H 0.2835 -0.0303 0.2460 0.076 Uiso 1 1 calc R . .
H12B H 0.4342 -0.0245 0.2838 0.076 Uiso 1 1 calc R . .
H12C H 0.4625 -0.0192 0.2040 0.076 Uiso 1 1 calc R . .
N11 N 0.1598(4) 0.34721(18) 0.10430(17) 0.0377(9) Uani 1 1 d . . .
N12 N 0.2345(4) 0.39268(16) 0.13535(15) 0.0264(8) Uani 1 1 d . . .
N21 N 0.5034(4) 0.37144(17) 0.01404(16) 0.0294(8) Uani 1 1 d . . .
N22 N 0.5070(3) 0.40261(16) 0.07206(16) 0.0240(8) Uani 1 1 d . . .
N31 N 0.1804(4) 0.29888(16) -0.08654(16) 0.0302(8) Uani 1 1 d . . .
N32 N 0.1537(3) 0.23748(15) -0.11356(15) 0.0225(7) Uani 1 1 d . . .
N41 N 0.2385(4) 0.18211(17) 0.02262(16) 0.0310(8) Uani 1 1 d . . .
N42 N 0.1873(3) 0.14740(16) -0.02489(16) 0.0242(8) Uani 1 1 d . . .
N51 N 0.8918(4) 0.37580(17) 0.38624(17) 0.0350(9) Uani 1 1 d . . .
N52 N 0.7788(3) 0.42089(17) 0.35764(15) 0.0249(8) Uani 1 1 d . . .
N61 N 0.5578(4) 0.37103(17) 0.48314(17) 0.0310(8) Uani 1 1 d . . .
N62 N 0.5159(4) 0.41385(16) 0.43090(15) 0.0224(7) Uani 1 1 d . . .
N71 N 0.9028(4) 0.29802(17) 0.57904(16) 0.0335(9) Uani 1 1 d . . .
N72 N 0.9574(4) 0.23499(16) 0.61029(15) 0.0254(8) Uani 1 1 d . . .
N81 N 0.9311(4) 0.18393(17) 0.47346(17) 0.0310(8) Uani 1 1 d . . .
N82 N 0.9791(4) 0.14589(16) 0.52686(16) 0.0244(8) Uani 1 1 d . . .
N91 N 0.3073(5) 0.1327(2) 0.2464(2) 0.0663(13) Uani 1 1 d . . .
O1 O 0.6330(3) 0.29238(14) 0.15541(13) 0.0342(7) Uani 1 1 d . . .
O2 O 0.4879(3) 0.09120(13) -0.09833(13) 0.0300(7) Uani 1 1 d . . .
O3 O 0.4334(3) 0.32323(14) 0.34191(14) 0.0358(7) Uani 1 1 d . . .
O4 O 0.6929(3) 0.09501(14) 0.59744(13) 0.0344(7) Uani 1 1 d . . .
O11 O 0.5740(5) 0.44083(19) 0.68318(16) 0.0903(14) Uani 1 1 d . . .
O12 O 0.4084(4) 0.46605(17) 0.78931(16) 0.0593(9) Uani 1 1 d . . .
O13 O 0.7002(4) 0.43665(16) 0.7793(2) 0.0770(12) Uani 1 1 d . . .
O14 O 0.0691(3) 0.04532(14) 0.83528(13) 0.0408(7) Uani 1 1 d . . .
O15 O -0.0580(3) 0.09769(14) 0.74268(13) 0.0375(7) Uani 1 1 d . . .
O16 O 0.2316(3) 0.10426(14) 0.74190(14) 0.0420(8) Uani 1 1 d . . .
F1 F 0.5318(4) 0.31532(15) 0.83114(17) 0.0976(12) Uani 1 1 d . . .
F2 F 0.6689(3) 0.29376(13) 0.73467(14) 0.0675(8) Uani 1 1 d . . .
F3 F 0.4078(4) 0.31586(19) 0.7502(2) 0.1218(15) Uani 1 1 d . . .
F4 F 0.1666(4) -0.00828(15) 0.65923(13) 0.0733(9) Uani 1 1 d . . .
F5 F 0.2816(3) -0.05600(12) 0.74013(12) 0.0513(7) Uani 1 1 d . . .
F6 F 0.0254(3) -0.06256(14) 0.74277(16) 0.0746(10) Uani 1 1 d . . .

loop_
_atom_site_aniso_label
_atom_site_aniso_U_11
_atom_site_aniso_U_22
_atom_site_aniso_U_33
_atom_site_aniso_U_23
_atom_site_aniso_U_13
_atom_site_aniso_U_12
Ag1 0.0416(2) 0.0346(2) 0.0414(2) -0.01259(17) -0.01427(17) -0.00435(16)
Ag2 0.0562(2) 0.0334(2) 0.0585(3) 0.01288(18) -0.0326(2) -0.00566(18)
S1 0.0331(6) 0.0284(6) 0.0343(7) 0.0026(5) -0.0111(5) 0.0024(5)
S2 0.0298(6) 0.0269(6) 0.0288(7) 0.0001(5) -0.0030(5) -0.0058(5)
C1 0.025(2) 0.032(2) 0.024(2) -0.006(2) -0.0068(19) -0.0042(19)
C2 0.028(2) 0.021(2) 0.024(2) -0.0032(18) -0.0075(19) -0.0006(18)
C3 0.023(2) 0.029(2) 0.030(3) -0.001(2) -0.0095(19) -0.0016(18)
C4 0.030(2) 0.022(2) 0.024(2) 0.0011(18) -0.0067(19) -0.0047(18)
C11 0.031(2) 0.034(3) 0.036(3) -0.016(2) -0.006(2) 0.007(2)
C12 0.023(2) 0.049(3) 0.042(3) -0.015(2) -0.002(2) 0.008(2)
C13 0.023(2) 0.045(3) 0.046(3) -0.011(2) -0.011(2) -0.005(2)
C21 0.024(2) 0.030(2) 0.043(3) -0.001(2) -0.014(2) 0.0014(19)
C22 0.027(2) 0.031(3) 0.045(3) 0.006(2) -0.006(2) -0.004(2)
C23 0.034(2) 0.034(3) 0.026(3) -0.002(2) -0.003(2) 0.009(2)
C31 0.027(2) 0.036(3) 0.026(2) -0.003(2) -0.009(2) -0.002(2)
C32 0.030(2) 0.036(3) 0.031(3) 0.005(2) -0.011(2) 0.005(2)
C33 0.040(3) 0.020(2) 0.039(3) 0.002(2) -0.009(2) 0.006(2)
C41 0.023(2) 0.022(2) 0.049(3) 0.005(2) -0.005(2) -0.0009(19)
C42 0.028(2) 0.033(3) 0.043(3) 0.016(2) 0.005(2) 0.006(2)
C43 0.036(3) 0.044(3) 0.023(3) 0.006(2) -0.001(2) 0.007(2)
C51 0.034(2) 0.029(2) 0.022(2) 0.0022(19) -0.002(2) -0.005(2)
C52 0.026(2) 0.043(3) 0.033(3) -0.007(2) 0.001(2) -0.010(2)
C53 0.025(2) 0.041(3) 0.042(3) -0.004(2) -0.008(2) -0.004(2)
C61 0.021(2) 0.028(2) 0.042(3) -0.009(2) -0.004(2) -0.0036(19)
C62 0.031(2) 0.046(3) 0.037(3) -0.015(2) 0.005(2) -0.015(2)
C63 0.053(3) 0.037(3) 0.027(3) -0.003(2) -0.002(2) -0.017(2)
C71 0.025(2) 0.033(3) 0.023(2) 0.001(2) -0.0052(19) -0.0037(19)
C72 0.034(2) 0.031(3) 0.030(3) -0.006(2) -0.009(2) -0.006(2)
C73 0.045(3) 0.020(2) 0.049(3) -0.006(2) -0.010(2) -0.007(2)
C81 0.029(2) 0.024(2) 0.049(3) -0.005(2) -0.005(2) -0.0010(19)
C82 0.040(3) 0.039(3) 0.045(3) -0.019(2) 0.003(2) -0.008(2)
C83 0.055(3) 0.045(3) 0.022(3) -0.005(2) -0.007(2) -0.022(3)
C91 0.026(2) 0.033(3) 0.030(3) 0.001(2) -0.0061(19) 0.0016(19)
C92 0.030(2) 0.033(3) 0.042(3) 0.006(2) -0.014(2) 0.008(2)
C93 0.022(2) 0.030(2) 0.033(3) 0.004(2) -0.002(2) 0.0053(19)
C94 0.025(2) 0.034(3) 0.040(3) 0.013(2) -0.003(2) -0.003(2)
C95 0.023(2) 0.025(2) 0.046(3) 0.005(2) -0.007(2) 0.0001(18)
C96 0.017(2) 0.026(2) 0.034(3) 0.003(2) -0.0014(19) 0.0061(18)
C97 0.019(2) 0.033(3) 0.038(3) 0.012(2) 0.002(2) 0.0049(19)
C98 0.025(2) 0.026(2) 0.045(3) 0.002(2) -0.010(2) 0.0016(19)
C99 0.021(2) 0.034(3) 0.044(3) -0.003(2) -0.001(2) 0.0073(19)
C100 0.027(2) 0.019(2) 0.029(2) 0.0030(19) -0.0039(19) 0.0016(18)
C101 0.024(2) 0.031(2) 0.040(3) -0.008(2) -0.007(2) -0.0013(19)
C102 0.038(3) 0.036(3) 0.046(3) -0.015(2) -0.015(2) -0.009(2)
C103 0.025(2) 0.033(3) 0.041(3) -0.014(2) -0.007(2) -0.010(2)
C104 0.037(3) 0.040(3) 0.040(3) -0.020(2) -0.004(2) 0.005(2)
C105 0.034(2) 0.032(3) 0.045(3) -0.011(2) -0.009(2) 0.003(2)
C106 0.025(2) 0.038(3) 0.040(3) -0.010(2) -0.003(2) -0.014(2)
C107 0.029(2) 0.042(3) 0.039(3) -0.014(2) 0.011(2) -0.008(2)
C108 0.029(2) 0.032(3) 0.052(3) -0.012(2) -0.004(2) -0.006(2)
C109 0.033(2) 0.038(3) 0.045(3) -0.008(2) 0.002(2) -0.018(2)
C110 0.033(2) 0.030(2) 0.034(3) -0.005(2) -0.002(2) -0.009(2)
C111 0.052(3) 0.048(3) 0.042(3) -0.013(3) 0.001(3) -0.012(3)
C112 0.039(3) 0.050(3) 0.037(3) -0.011(2) -0.017(2) 0.004(2)
C121 0.036(3) 0.051(3) 0.041(3) -0.012(3) -0.006(2) -0.019(3)
C122 0.042(3) 0.055(3) 0.056(3) -0.001(3) -0.006(3) -0.016(3)
N11 0.0254(19) 0.038(2) 0.054(3) -0.0186(19) -0.0145(18) 0.0004(17)
N12 0.0226(17) 0.0281(19) 0.029(2) -0.0082(16) -0.0064(16) 0.0010(15)
N21 0.036(2) 0.027(2) 0.026(2) -0.0054(17) -0.0079(17) -0.0010(16)
N22 0.0210(17) 0.0250(19) 0.027(2) -0.0041(16) -0.0076(16) 0.0011(15)
N31 0.037(2) 0.0221(19) 0.033(2) -0.0044(17) -0.0125(17) 0.0019(16)
N32 0.0247(18) 0.0169(18) 0.026(2) -0.0025(15) -0.0073(15) 0.0024(14)
N41 0.038(2) 0.033(2) 0.022(2) 0.0020(17) -0.0065(17) -0.0022(17)
N42 0.0230(17) 0.0218(18) 0.027(2) -0.0001(16) -0.0033(16) -0.0012(15)
N51 0.0263(19) 0.033(2) 0.046(2) 0.0053(18) -0.0140(18) -0.0009(17)
N52 0.0221(17) 0.0259(19) 0.026(2) 0.0021(16) -0.0056(15) -0.0022(15)
N61 0.043(2) 0.027(2) 0.026(2) 0.0030(17) -0.0108(18) -0.0094(17)
N62 0.0238(18) 0.0226(18) 0.022(2) -0.0005(16) -0.0039(16) -0.0057(15)
N71 0.040(2) 0.0203(19) 0.042(2) 0.0022(17) -0.0107(18) -0.0052(17)
N72 0.0313(19) 0.0213(19) 0.024(2) -0.0016(16) -0.0057(16) -0.0043(15)
N81 0.037(2) 0.031(2) 0.027(2) 0.0027(17) -0.0099(18) -0.0068(16)
N82 0.0266(18) 0.0204(18) 0.026(2) -0.0007(16) -0.0043(16) -0.0039(15)
N91 0.065(3) 0.053(3) 0.089(4) -0.024(3) -0.018(3) -0.018(3)
O1 0.0278(15) 0.0335(17) 0.0431(19) -0.0008(14) -0.0151(14) 0.0014(13)
O2 0.0261(15) 0.0219(15) 0.0407(18) -0.0006(13) -0.0064(13) 0.0028(12)
O3 0.0294(15) 0.0319(17) 0.051(2) -0.0102(15) -0.0152(14) -0.0047(13)
O4 0.0357(16) 0.0294(16) 0.0406(19) -0.0016(14) -0.0052(14) -0.0158(13)
O11 0.141(4) 0.070(3) 0.035(2) 0.0202(19) -0.001(2) 0.047(2)
O12 0.051(2) 0.059(2) 0.063(2) -0.0265(18) -0.0052(18) 0.0200(17)
O13 0.060(2) 0.042(2) 0.147(4) 0.003(2) -0.061(2) -0.0149(17)
O14 0.0552(19) 0.0419(18) 0.0268(18) -0.0012(14) -0.0079(15) -0.0108(15)
O15 0.0314(16) 0.0356(17) 0.0455(19) 0.0024(15) -0.0109(14) 0.0000(13)
O16 0.0326(16) 0.0365(18) 0.054(2) 0.0070(15) -0.0003(15) -0.0093(14)
F1 0.153(3) 0.052(2) 0.073(2) 0.0120(18) 0.029(2) -0.034(2)
F2 0.0722(19) 0.0348(16) 0.083(2) -0.0141(15) 0.0153(17) 0.0052(15)
F3 0.064(2) 0.107(3) 0.211(4) -0.074(3) -0.022(2) -0.040(2)
F4 0.100(2) 0.075(2) 0.0421(19) -0.0227(16) -0.0237(17) 0.0263(18)
F5 0.0524(16) 0.0412(16) 0.0603(18) -0.0090(13) -0.0201(14) 0.0116(13)
F6 0.0555(17) 0.0393(17) 0.136(3) -0.0301(18) -0.0194(18) -0.0140(15)

loop_
_atom_type_symbol
_atom_type_description
_atom_type_scat_dispersion_real
_atom_type_scat_dispersion_imag
_atom_type_scat_source
C C 0.0033 0.0016 'International Tables Vol C Tables 4.2.6.8 and 6.1.1.4'
H H 0.0000 0.0000 'International Tables Vol C Tables 4.2.6.8 and 6.1.1.4'
N N 0.0061 0.0033 'International Tables Vol C Tables 4.2.6.8 and 6.1.1.4'
O O 0.0106 0.0060 'International Tables Vol C Tables 4.2.6.8 and 6.1.1.4'
F F 0.0171 0.0103 'International Tables Vol C Tables 4.2.6.8 and 6.1.1.4'
S S 0.1246 0.1234 'International Tables Vol C Tables 4.2.6.8 and 6.1.1.4'
Ag Ag -0.8971 1.1015 'International Tables Vol C Tables 4.2.6.8 and 6.1.1.4'

loop_
_geom_angle_atom_site_label_1
_geom_angle_atom_site_label_2
_geom_angle_atom_site_label_3
_geom_angle
_geom_angle_site_symmetry_1
_geom_angle_site_symmetry_3
_geom_angle_publ_flag
N21 Ag1 N41 146.41(11) . . ?
N21 Ag1 N31 126.71(12) . . ?
N41 Ag1 N31 82.85(11) . . ?
N21 Ag1 N11 85.26(11) . . ?
N41 Ag1 N11 95.72(11) . . ?
N31 Ag1 N11 116.23(11) . . ?
N61 Ag2 N81 146.44(11) . . ?
N61 Ag2 N71 111.99(11) . . ?
N81 Ag2 N71 83.82(11) . . ?
N61 Ag2 N51 84.30(11) . . ?
N81 Ag2 N51 113.29(11) . . ?
N71 Ag2 N51 121.65(11) . . ?
O13 S1 O12 115.2(2) . . ?
O13 S1 O11 114.9(3) . . ?
O12 S1 O11 113.7(2) . . ?
O13 S1 C111 102.9(2) . . ?
O12 S1 C111 105.4(2) . . ?
O11 S1 C111 102.8(2) . . ?
O14 S2 O16 114.66(17) . . ?
O14 S2 O15 115.07(17) . . ?
O16 S2 O15 114.48(17) . . ?
O14 S2 C112 103.6(2) . . ?
O16 S2 C112 103.66(19) . . ?
O15 S2 C112 103.24(18) . . ?
N22 C1 N12 112.2(3) . . ?
N22 C1 C91 112.3(3) . . ?
N12 C1 C91 109.8(3) . . ?
N22 C1 H1 107.4 . . ?
N12 C1 H1 107.4 . . ?
C91 C1 H1 107.4 . . ?
N42 C2 N32 111.9(3) . . ?
N42 C2 C100 111.5(3) . . ?
N32 C2 C100 110.8(3) . . ?
N42 C2 H2 107.4 . . ?
N32 C2 H2 107.4 . . ?
C100 C2 H2 107.4 . . ?
N52 C3 N62 112.1(3) . . ?
N52 C3 C101 112.1(3) . . ?
N62 C3 C101 111.7(3) . . ?
N52 C3 H3 106.9 . . ?
N62 C3 H3 106.9 . . ?
C101 C3 H3 106.9 . . ?
N82 C4 N72 112.4(3) . . ?
N82 C4 C110 111.0(3) . . ?
N72 C4 C110 111.3(3) . . ?
N82 C4 H4 107.3 . . ?
N72 C4 H4 107.3 . . ?
C110 C4 H4 107.3 . . ?
N12 C11 C12 106.8(3) . . ?
N12 C11 H11 126.6 . . ?
C12 C11 H11 126.6 . . ?
C11 C12 C13 105.2(4) . . ?
C11 C12 H12 127.4 . . ?
C13 C12 H12 127.4 . . ?
N11 C13 C12 112.2(3) . . ?
N11 C13 H13 123.9 . . ?
C12 C13 H13 123.9 . . ?
N22 C21 C22 108.0(4) . . ?
N22 C21 H21 126.0 . . ?
C22 C21 H21 126.0 . . ?
C21 C22 C23 105.1(4) . . ?
C21 C22 H22 127.5 . . ?
C23 C22 H22 127.5 . . ?
N21 C23 C22 111.2(4) . . ?
N21 C23 H23 124.4 . . ?
C22 C23 H23 124.4 . . ?
N32 C31 C32 108.1(3) . . ?
N32 C31 H31 126.0 . . ?
C32 C31 H31 126.0 . . ?
C31 C32 C33 104.3(3) . . ?
C31 C32 H32 127.9 . . ?
C33 C32 H32 127.9 . . ?
N31 C33 C32 112.1(4) . . ?
N31 C33 H33 124.0 . . ?
C32 C33 H33 124.0 . . ?
N42 C41 C42 107.0(4) . . ?
N42 C41 H41 126.5 . . ?
C42 C41 H41 126.5 . . ?
C41 C42 C43 105.2(4) . . ?
C41 C42 H42 127.4 . . ?
C43 C42 H42 127.4 . . ?
N41 C43 C42 111.9(4) . . ?
N41 C43 H43 124.1 . . ?
C42 C43 H43 124.1 . . ?
N52 C51 C52 107.7(4) . . ?
N52 C51 H51 126.1 . . ?
C52 C51 H51 126.1 . . ?
C51 C52 C53 104.3(4) . . ?
C51 C52 H52 127.9 . . ?
C53 C52 H52 127.9 . . ?
N51 C53 C52 112.4(4) . . ?
N51 C53 H53 123.8 . . ?
C52 C53 H53 123.8 . . ?
N62 C61 C62 106.7(4) . . ?
N62 C61 H61 126.7 . . ?
C62 C61 H61 126.7 . . ?
C61 C62 C63 105.2(4) . . ?
C61 C62 H62 127.4 . . ?
C63 C62 H62 127.4 . . ?
N61 C63 C62 112.1(4) . . ?
N61 C63 H63 123.9 . . ?
C62 C63 H63 123.9 . . ?
N72 C71 C72 106.8(3) . . ?
N72 C71 H71 126.6 . . ?
C72 C71 H71 126.6 . . ?
C71 C72 C73 105.0(3) . . ?
C71 C72 H72 127.5 . . ?
C73 C72 H72 127.5 . . ?
N71 C73 C72 112.4(4) . . ?
N71 C73 H73 123.8 . . ?
C72 C73 H73 123.8 . . ?
N82 C81 C82 108.0(4) . . ?
N82 C81 H81 126.0 . . ?
C82 C81 H81 126.0 . . ?
C81 C82 C83 103.9(4) . . ?
C81 C82 H82 128.0 . . ?
C83 C82 H82 128.0 . . ?
N81 C83 C82 112.3(4) . . ?
N81 C83 H83 123.9 . . ?
C82 C83 H83 123.9 . . ?
O1 C91 C1 106.0(3) . . ?
O1 C91 H91A 110.5 . . ?
C1 C91 H91A 110.5 . . ?
O1 C91 H91B 110.5 . . ?
C1 C91 H91B 110.5 . . ?
H91A C91 H91B 108.7 . . ?
O1 C92 C93 112.8(3) . . ?
O1 C92 H92A 109.0 . . ?
C93 C92 H92A 109.0 . . ?
O1 C92 H92B 109.0 . . ?
C93 C92 H92B 109.0 . . ?
H92A C92 H92B 107.8 . . ?
C98 C93 C94 118.6(4) . . ?
C98 C93 C92 120.4(4) . . ?
C94 C93 C92 120.9(4) . . ?
C95 C94 C93 120.8(4) . . ?
C95 C94 H94 119.6 . . ?
C93 C94 H94 119.6 . . ?
C96 C95 C94 120.8(4) . . ?
C96 C95 H95 119.6 . . ?
C94 C95 H95 119.6 . . ?
C95 C96 C97 118.2(4) . . ?
C95 C96 C99 120.2(4) . . ?
C97 C96 C99 121.6(4) . . ?
C98 C97 C96 121.0(4) . . ?
C98 C97 H97 119.5 . . ?
C96 C97 H97 119.5 . . ?
C93 C98 C97 120.6(4) . . ?
C93 C98 H98 119.7 . . ?
C97 C98 H98 119.7 . . ?
O2 C99 C96 111.4(3) . . ?
O2 C99 H99A 109.3 . . ?
C96 C99 H99A 109.3 . . ?
O2 C99 H99B 109.3 . . ?
C96 C99 H99B 109.3 . . ?
H99A C99 H99B 108.0 . . ?
O2 C100 C2 106.9(3) . . ?
O2 C100 H10A 110.3 . . ?
C2 C100 H10A 110.3 . . ?
O2 C100 H10B 110.3 . . ?
C2 C100 H10B 110.3 . . ?
H10A C100 H10B 108.6 . . ?
O3 C101 C3 105.9(3) . . ?
O3 C101 H10G 110.6 . . ?
C3 C101 H10G 110.6 . . ?
O3 C101 H10H 110.6 . . ?
C3 C101 H10H 110.6 . . ?
H10G C101 H10H 108.7 . . ?
O3 C102 C103 113.0(3) . . ?
O3 C102 H10C 109.0 . . ?
C103 C102 H10C 109.0 . . ?
O3 C102 H10D 109.0 . . ?
C103 C102 H10D 109.0 . . ?
H10C C102 H10D 107.8 . . ?
C104 C103 C108 117.5(4) . . ?
C104 C103 C102 121.7(4) . . ?
C108 C103 C102 120.8(4) . . ?
C105 C104 C103 121.7(4) . . ?
C105 C104 H104 119.2 . . ?
C103 C104 H104 119.2 . . ?
C104 C105 C106 120.4(4) . . ?
C104 C105 H105 119.8 . . ?
C106 C105 H105 119.8 . . ?
C105 C106 C107 117.9(4) . . ?
C105 C106 C109 120.2(4) . . ?
C107 C106 C109 121.8(4) . . ?
C108 C107 C106 121.2(4) . . ?
C108 C107 H107 119.4 . . ?
C106 C107 H107 119.4 . . ?
C107 C108 C103 121.3(4) . . ?
C107 C108 H108 119.4 . . ?
C103 C108 H108 119.4 . . ?
O4 C109 C106 112.4(3) . . ?
O4 C109 H10E 109.1 . . ?
C106 C109 H10E 109.1 . . ?
O4 C109 H10F 109.1 . . ?
C106 C109 H10F 109.1 . . ?
H10E C109 H10F 107.9 . . ?
O4 C110 C4 107.2(3) . . ?
O4 C110 H11A 110.3 . . ?
C4 C110 H11A 110.3 . . ?
O4 C110 H11B 110.3 . . ?
C4 C110 H11B 110.3 . . ?
H11A C110 H11B 108.5 . . ?
F3 C111 F2 108.5(4) . . ?
F3 C111 F1 106.9(4) . . ?
F2 C111 F1 105.7(4) . . ?
F3 C111 S1 114.1(4) . . ?
F2 C111 S1 111.8(3) . . ?
F1 C111 S1 109.4(3) . . ?
F6 C112 F4 108.1(4) . . ?
F6 C112 F5 106.8(4) . . ?
F4 C112 F5 106.1(3) . . ?
F6 C112 S2 112.6(3) . . ?
F4 C112 S2 110.8(3) . . ?
F5 C112 S2 112.2(3) . . ?
N91 C121 C122 178.9(5) . . ?
C121 C122 H12A 109.5 . . ?
C121 C122 H12B 109.5 . . ?
H12A C122 H12B 109.5 . . ?
C121 C122 H12C 109.5 . . ?
H12A C122 H12C 109.5 . . ?
H12B C122 H12C 109.5 . . ?
C13 N11 N12 103.9(3) . . ?
C13 N11 Ag1 128.0(3) . . ?
N12 N11 Ag1 116.2(2) . . ?
C11 N12 N11 111.9(3) . . ?
C11 N12 C1 127.9(3) . . ?
N11 N12 C1 120.2(3) . . ?
C23 N21 N22 104.6(3) . . ?
C23 N21 Ag1 131.0(3) . . ?
N22 N21 Ag1 124.1(2) . . ?
C21 N22 N21 111.1(3) . . ?
C21 N22 C1 126.5(3) . . ?
N21 N22 C1 121.9(3) . . ?
C33 N31 N32 104.5(3) . . ?
C33 N31 Ag1 131.3(3) . . ?
N32 N31 Ag1 123.2(2) . . ?
C31 N32 N31 111.0(3) . . ?
C31 N32 C2 128.1(3) . . ?
N31 N32 C2 120.9(3) . . ?
C43 N41 N42 104.4(3) . . ?
C43 N41 Ag1 130.6(3) . . ?
N42 N41 Ag1 121.4(2) . . ?
C41 N42 N41 111.5(3) . . ?
C41 N42 C2 126.7(3) . . ?
N41 N42 C2 121.6(3) . . ?
C53 N51 N52 104.1(3) . . ?
C53 N51 Ag2 130.1(3) . . ?
N52 N51 Ag2 119.4(2) . . ?
C51 N52 N51 111.4(3) . . ?
C51 N52 C3 127.7(3) . . ?
N51 N52 C3 120.9(3) . . ?
C63 N61 N62 103.8(3) . . ?
C63 N61 Ag2 131.4(3) . . ?
N62 N61 Ag2 123.8(3) . . ?
C61 N62 N61 112.2(3) . . ?
C61 N62 C3 126.8(3) . . ?
N61 N62 C3 120.8(3) . . ?
C73 N71 N72 103.8(3) . . ?
C73 N71 Ag2 131.5(3) . . ?
N72 N71 Ag2 121.9(2) . . ?
C71 N72 N71 112.0(3) . . ?
C71 N72 C4 127.5(3) . . ?
N71 N72 C4 120.5(3) . . ?
C83 N81 N82 104.9(3) . . ?
C83 N81 Ag2 130.9(3) . . ?
N82 N81 Ag2 122.6(2) . . ?
C81 N82 N81 110.9(3) . . ?
C81 N82 C4 126.4(3) . . ?
N81 N82 C4 122.3(3) . . ?
C91 O1 C92 112.0(3) . . ?
C100 O2 C99 112.7(3) . . ?
C101 O3 C102 112.8(3) . . ?
C110 O4 C109 113.4(3) . . ?

loop_
_geom_bond_atom_site_label_1
_geom_bond_atom_site_label_2
_geom_bond_distance
_geom_bond_site_symmetry_2
_geom_bond_publ_flag
Ag1 N21 2.233(3) . ?
Ag1 N41 2.306(3) . ?
Ag1 N31 2.310(3) . ?
Ag1 N11 2.427(3) . ?
Ag2 N61 2.252(3) . ?
Ag2 N81 2.263(3) . ?
Ag2 N71 2.341(3) . ?
Ag2 N51 2.363(3) . ?
S1 O13 1.398(3) . ?
S1 O12 1.422(3) . ?
S1 O11 1.422(3) . ?
S1 C111 1.796(5) . ?
S2 O14 1.424(3) . ?
S2 O16 1.433(3) . ?
S2 O15 1.438(3) . ?
S2 C112 1.800(4) . ?
C1 N22 1.445(5) . ?
C1 N12 1.456(4) . ?
C1 C91 1.522(5) . ?
C1 H1 1.0000 . ?
C2 N42 1.441(4) . ?
C2 N32 1.461(4) . ?
C2 C100 1.514(5) . ?
C2 H2 1.0000 . ?
C3 N52 1.454(4) . ?
C3 N62 1.461(4) . ?
C3 C101 1.509(5) . ?
C3 H3 1.0000 . ?
C4 N82 1.453(4) . ?
C4 N72 1.457(4) . ?
C4 C110 1.505(5) . ?
C4 H4 1.0000 . ?
C11 N12 1.341(4) . ?
C11 C12 1.364(5) . ?
C11 H11 0.9500 . ?
C12 C13 1.376(5) . ?
C12 H12 0.9500 . ?
C13 N11 1.327(4) . ?
C13 H13 0.9500 . ?
C21 N22 1.339(4) . ?
C21 C22 1.354(5) . ?
C21 H21 0.9500 . ?
C22 C23 1.390(5) . ?
C22 H22 0.9500 . ?
C23 N21 1.333(5) . ?
C23 H23 0.9500 . ?
C31 N32 1.343(4) . ?
C31 C32 1.358(5) . ?
C31 H31 0.9500 . ?
C32 C33 1.390(5) . ?
C32 H32 0.9500 . ?
C33 N31 1.324(4) . ?
C33 H33 0.9500 . ?
C41 N42 1.351(4) . ?
C41 C42 1.351(5) . ?
C41 H41 0.9500 . ?
C42 C43 1.393(5) . ?
C42 H42 0.9500 . ?
C43 N41 1.315(5) . ?
C43 H43 0.9500 . ?
C51 N52 1.342(4) . ?
C51 C52 1.367(5) . ?
C51 H51 0.9500 . ?
C52 C53 1.386(5) . ?
C52 H52 0.9500 . ?
C53 N51 1.327(5) . ?
C53 H53 0.9500 . ?
C61 N62 1.342(4) . ?
C61 C62 1.365(5) . ?
C61 H61 0.9500 . ?
C62 C63 1.379(5) . ?
C62 H62 0.9500 . ?
C63 N61 1.329(5) . ?
C63 H63 0.9500 . ?
C71 N72 1.345(4) . ?
C71 C72 1.364(5) . ?
C71 H71 0.9500 . ?
C72 C73 1.379(5) . ?
C72 H72 0.9500 . ?
C73 N71 1.327(4) . ?
C73 H73 0.9500 . ?
C81 N82 1.347(4) . ?
C81 C82 1.364(5) . ?
C81 H81 0.9500 . ?
C82 C83 1.391(6) . ?
C82 H82 0.9500 . ?
C83 N81 1.319(5) . ?
C83 H83 0.9500 . ?
C91 O1 1.426(4) . ?
C91 H91A 0.9900 . ?
C91 H91B 0.9900 . ?
C92 O1 1.439(4) . ?
C92 C93 1.518(5) . ?
C92 H92A 0.9900 . ?
C92 H92B 0.9900 . ?
C93 C98 1.378(5) . ?
C93 C94 1.385(5) . ?
C94 C95 1.384(5) . ?
C94 H94 0.9500 . ?
C95 C96 1.379(5) . ?
C95 H95 0.9500 . ?
C96 C97 1.391(5) . ?
C96 C99 1.508(5) . ?
C97 C98 1.380(5) . ?
C97 H97 0.9500 . ?
C98 H98 0.9500 . ?
C99 O2 1.436(4) . ?
C99 H99A 0.9900 . ?
C99 H99B 0.9900 . ?
C100 O2 1.412(4) . ?
C100 H10A 0.9900 . ?
C100 H10B 0.9900 . ?
C101 O3 1.418(4) . ?
C101 H10G 0.9900 . ?
C101 H10H 0.9900 . ?
C102 O3 1.437(4) . ?
C102 C103 1.506(6) . ?
C102 H10C 0.9900 . ?
C102 H10D 0.9900 . ?
C103 C104 1.379(5) . ?
C103 C108 1.381(5) . ?
C104 C105 1.374(6) . ?
C104 H104 0.9500 . ?
C105 C106 1.379(5) . ?
C105 H105 0.9500 . ?
C106 C107 1.387(5) . ?
C106 C109 1.511(6) . ?
C107 C108 1.362(6) . ?
C107 H107 0.9500 . ?
C108 H108 0.9500 . ?
C109 O4 1.436(4) . ?
C109 H10E 0.9900 . ?
C109 H10F 0.9900 . ?
C110 O4 1.415(4) . ?
C110 H11A 0.9900 . ?
C110 H11B 0.9900 . ?
C111 F3 1.279(5) . ?
C111 F2 1.328(5) . ?
C111 F1 1.330(5) . ?
C112 F6 1.317(5) . ?
C112 F4 1.338(5) . ?
C112 F5 1.338(4) . ?
C121 N91 1.126(5) . ?
C121 C122 1.456(6) . ?
C122 H12A 0.9800 . ?
C122 H12B 0.9800 . ?
C122 H12C 0.9800 . ?
N11 N12 1.358(4) . ?
N21 N22 1.358(4) . ?
N31 N32 1.356(4) . ?
N41 N42 1.356(4) . ?
N51 N52 1.358(4) . ?
N61 N62 1.354(4) . ?
N71 N72 1.356(4) . ?
N81 N82 1.350(4) . ?

loop_
_geom_torsion_atom_site_label_1
_geom_torsion_atom_site_label_2
_geom_torsion_atom_site_label_3
_geom_torsion_atom_site_label_4
_geom_torsion
_geom_torsion_site_symmetry_1
_geom_torsion_site_symmetry_2
_geom_torsion_site_symmetry_3
_geom_torsion_site_symmetry_4
_geom_torsion_publ_flag
N12 C11 C12 C13 -0.3(5) . . . . ?
C11 C12 C13 N11 0.2(5) . . . . ?
N22 C21 C22 C23 0.2(4) . . . . ?
C21 C22 C23 N21 -0.6(4) . . . . ?
N32 C31 C32 C33 -0.1(4) . . . . ?
C31 C32 C33 N31 0.4(5) . . . . ?
N42 C41 C42 C43 -0.6(4) . . . . ?
C41 C42 C43 N41 0.2(4) . . . . ?
N52 C51 C52 C53 0.0(4) . . . . ?
C51 C52 C53 N51 -0.1(5) . . . . ?
N62 C61 C62 C63 0.0(4) . . . . ?
C61 C62 C63 N61 -0.7(5) . . . . ?
N72 C71 C72 C73 0.4(4) . . . . ?
C71 C72 C73 N71 0.0(5) . . . . ?
N82 C81 C82 C83 -0.8(4) . . . . ?
C81 C82 C83 N81 -0.1(5) . . . . ?
N22 C1 C91 O1 57.6(4) . . . . ?
N12 C1 C91 O1 -176.9(3) . . . . ?
O1 C92 C93 C98 46.6(5) . . . . ?
O1 C92 C93 C94 -133.4(4) . . . . ?
C98 C93 C94 C95 -1.0(5) . . . . ?
C92 C93 C94 C95 179.0(3) . . . . ?
C93 C94 C95 C96 -1.0(6) . . . . ?
C94 C95 C96 C97 1.9(5) . . . . ?
C94 C95 C96 C99 -175.9(3) . . . . ?
C95 C96 C97 C98 -0.9(5) . . . . ?
C99 C96 C97 C98 177.0(3) . . . . ?
C94 C93 C98 C97 2.1(5) . . . . ?
C92 C93 C98 C97 -177.9(3) . . . . ?
C96 C97 C98 C93 -1.2(6) . . . . ?
C95 C96 C99 O2 73.5(4) . . . . ?
C97 C96 C99 O2 -104.3(4) . . . . ?
N42 C2 C100 O2 57.6(4) . . . . ?
N32 C2 C100 O2 -177.0(3) . . . . ?
N52 C3 C101 O3 -174.1(3) . . . . ?
N62 C3 C101 O3 59.1(4) . . . . ?
O3 C102 C103 C104 -123.7(4) . . . . ?
O3 C102 C103 C108 54.2(5) . . . . ?
C108 C103 C104 C105 0.2(6) . . . . ?
C102 C103 C104 C105 178.2(4) . . . . ?
C103 C104 C105 C106 -0.5(6) . . . . ?
C104 C105 C106 C107 0.5(6) . . . . ?
C104 C105 C106 C109 -177.2(4) . . . . ?
C105 C106 C107 C108 -0.4(6) . . . . ?
C109 C106 C107 C108 177.3(4) . . . . ?
C106 C107 C108 C103 0.1(6) . . . . ?
C104 C103 C108 C107 -0.1(6) . . . . ?
C102 C103 C108 C107 -178.0(4) . . . . ?
C105 C106 C109 O4 66.5(5) . . . . ?
C107 C106 C109 O4 -111.2(4) . . . . ?
N82 C4 C110 O4 58.4(4) . . . . ?
N72 C4 C110 O4 -175.7(3) . . . . ?
O13 S1 C111 F3 176.1(4) . . . . ?
O12 S1 C111 F3 55.1(4) . . . . ?
O11 S1 C111 F3 -64.2(4) . . . . ?
O13 S1 C111 F2 -60.3(4) . . . . ?
O12 S1 C111 F2 178.7(3) . . . . ?
O11 S1 C111 F2 59.4(4) . . . . ?
O13 S1 C111 F1 56.5(4) . . . . ?
O12 S1 C111 F1 -64.5(4) . . . . ?
O11 S1 C111 F1 176.2(4) . . . . ?
O14 S2 C112 F6 59.1(4) . . . . ?
O16 S2 C112 F6 179.1(3) . . . . ?
O15 S2 C112 F6 -61.2(4) . . . . ?
O14 S2 C112 F4 -179.7(3) . . . . ?
O16 S2 C112 F4 -59.7(3) . . . . ?
O15 S2 C112 F4 60.0(3) . . . . ?
O14 S2 C112 F5 -61.4(4) . . . . ?
O16 S2 C112 F5 58.6(4) . . . . ?
O15 S2 C112 F5 178.3(3) . . . . ?
C12 C13 N11 N12 0.0(5) . . . . ?
C12 C13 N11 Ag1 -140.3(3) . . . . ?
N21 Ag1 N11 C13 130.3(4) . . . . ?
N41 Ag1 N11 C13 -83.5(3) . . . . ?
N31 Ag1 N11 C13 1.4(4) . . . . ?
N21 Ag1 N11 N12 -6.1(3) . . . . ?
N41 Ag1 N11 N12 140.2(3) . . . . ?
N31 Ag1 N11 N12 -135.0(2) . . . . ?
C12 C11 N12 N11 0.4(5) . . . . ?
C12 C11 N12 C1 -178.1(4) . . . . ?
C13 N11 N12 C11 -0.2(4) . . . . ?
Ag1 N11 N12 C11 145.7(3) . . . . ?
C13 N11 N12 C1 178.4(3) . . . . ?
Ag1 N11 N12 C1 -35.7(4) . . . . ?
N22 C1 N12 C11 -103.6(4) . . . . ?
C91 C1 N12 C11 130.8(4) . . . . ?
N22 C1 N12 N11 78.1(4) . . . . ?
C91 C1 N12 N11 -47.5(5) . . . . ?
C22 C23 N21 N22 0.8(4) . . . . ?
C22 C23 N21 Ag1 174.8(2) . . . . ?
N41 Ag1 N21 C23 111.2(3) . . . . ?
N31 Ag1 N21 C23 -36.2(4) . . . . ?
N11 Ag1 N21 C23 -155.6(3) . . . . ?
N41 Ag1 N21 N22 -75.8(3) . . . . ?
N31 Ag1 N21 N22 136.8(2) . . . . ?
N11 Ag1 N21 N22 17.4(3) . . . . ?
C22 C21 N22 N21 0.3(4) . . . . ?
C22 C21 N22 C1 172.3(3) . . . . ?
C23 N21 N22 C21 -0.7(4) . . . . ?
Ag1 N21 N22 C21 -175.2(2) . . . . ?
C23 N21 N22 C1 -173.0(3) . . . . ?
Ag1 N21 N22 C1 12.4(4) . . . . ?
N12 C1 N22 C21 125.3(4) . . . . ?
C91 C1 N22 C21 -110.5(4) . . . . ?
N12 C1 N22 N21 -63.6(4) . . . . ?
C91 C1 N22 N21 60.6(4) . . . . ?
C32 C33 N31 N32 -0.5(4) . . . . ?
C32 C33 N31 Ag1 -169.3(3) . . . . ?
N21 Ag1 N31 C33 -53.8(4) . . . . ?
N41 Ag1 N31 C33 143.7(4) . . . . ?
N11 Ag1 N31 C33 50.8(4) . . . . ?
N21 Ag1 N31 N32 139.1(3) . . . . ?
N41 Ag1 N31 N32 -23.4(3) . . . . ?
N11 Ag1 N31 N32 -116.2(3) . . . . ?
C32 C31 N32 N31 -0.2(4) . . . . ?
C32 C31 N32 C2 -179.9(3) . . . . ?
C33 N31 N32 C31 0.5(4) . . . . ?
Ag1 N31 N32 C31 170.4(2) . . . . ?
C33 N31 N32 C2 -179.8(3) . . . . ?
Ag1 N31 N32 C2 -9.8(4) . . . . ?
N42 C2 N32 C31 -118.3(4) . . . . ?
C100 C2 N32 C31 116.6(4) . . . . ?
N42 C2 N32 N31 62.1(4) . . . . ?
C100 C2 N32 N31 -63.1(4) . . . . ?
C42 C43 N41 N42 0.3(4) . . . . ?
C42 C43 N41 Ag1 158.7(3) . . . . ?
N21 Ag1 N41 C43 67.7(4) . . . . ?
N31 Ag1 N41 C43 -138.1(3) . . . . ?
N11 Ag1 N41 C43 -22.3(3) . . . . ?
N21 Ag1 N41 N42 -136.9(3) . . . . ?
N31 Ag1 N41 N42 17.2(3) . . . . ?
N11 Ag1 N41 N42 133.0(3) . . . . ?
C42 C41 N42 N41 0.8(4) . . . . ?
C42 C41 N42 C2 176.0(3) . . . . ?
C43 N41 N42 C41 -0.7(4) . . . . ?
Ag1 N41 N42 C41 -161.6(2) . . . . ?
C43 N41 N42 C2 -176.2(3) . . . . ?
Ag1 N41 N42 C2 22.9(4) . . . . ?
N32 C2 N42 C41 114.6(4) . . . . ?
C100 C2 N42 C41 -120.6(4) . . . . ?
N32 C2 N42 N41 -70.6(4) . . . . ?
C100 C2 N42 N41 54.2(4) . . . . ?
C52 C53 N51 N52 0.2(4) . . . . ?
C52 C53 N51 Ag2 -150.6(3) . . . . ?
N61 Ag2 N51 C53 132.8(4) . . . . ?
N81 Ag2 N51 C53 -76.8(4) . . . . ?
N71 Ag2 N51 C53 20.5(4) . . . . ?
N61 Ag2 N51 N52 -14.3(3) . . . . ?
N81 Ag2 N51 N52 136.0(2) . . . . ?
N71 Ag2 N51 N52 -126.7(2) . . . . ?
C52 C51 N52 N51 0.2(4) . . . . ?
C52 C51 N52 C3 179.6(3) . . . . ?
C53 N51 N52 C51 -0.3(4) . . . . ?
Ag2 N51 N52 C51 154.4(2) . . . . ?
C53 N51 N52 C3 -179.7(3) . . . . ?
Ag2 N51 N52 C3 -25.0(4) . . . . ?
N62 C3 N52 C51 -107.5(4) . . . . ?
C101 C3 N52 C51 126.0(4) . . . . ?
N62 C3 N52 N51 71.8(4) . . . . ?
C101 C3 N52 N51 -54.7(5) . . . . ?
C62 C63 N61 N62 1.1(4) . . . . ?
C62 C63 N61 Ag2 170.5(2) . . . . ?
N81 Ag2 N61 C63 87.5(4) . . . . ?
N71 Ag2 N61 C63 -25.9(4) . . . . ?
N51 Ag2 N61 C63 -147.8(3) . . . . ?
N81 Ag2 N61 N62 -105.0(3) . . . . ?
N71 Ag2 N61 N62 141.5(2) . . . . ?
N51 Ag2 N61 N62 19.6(3) . . . . ?
C62 C61 N62 N61 0.7(4) . . . . ?
C62 C61 N62 C3 174.8(3) . . . . ?
C63 N61 N62 C61 -1.1(4) . . . . ?
Ag2 N61 N62 C61 -171.5(2) . . . . ?
C63 N61 N62 C3 -175.6(3) . . . . ?
Ag2 N61 N62 C3 14.0(4) . . . . ?
N52 C3 N62 C61 121.1(4) . . . . ?
C101 C3 N62 C61 -112.2(4) . . . . ?
N52 C3 N62 N61 -65.3(4) . . . . ?
C101 C3 N62 N61 61.4(4) . . . . ?
C72 C73 N71 N72 -0.4(5) . . . . ?
C72 C73 N71 Ag2 -161.0(3) . . . . ?
N61 Ag2 N71 C73 -70.5(4) . . . . ?
N81 Ag2 N71 C73 140.1(4) . . . . ?
N51 Ag2 N71 C73 26.5(4) . . . . ?
N61 Ag2 N71 N72 131.8(3) . . . . ?
N81 Ag2 N71 N72 -17.5(3) . . . . ?
N51 Ag2 N71 N72 -131.1(3) . . . . ?
C72 C71 N72 N71 -0.6(4) . . . . ?
C72 C71 N72 C4 -178.6(3) . . . . ?
C73 N71 N72 C71 0.6(4) . . . . ?
Ag2 N71 N72 C71 163.6(2) . . . . ?
C73 N71 N72 C4 178.8(3) . . . . ?
Ag2 N71 N72 C4 -18.3(4) . . . . ?
N82 C4 N72 C71 -116.3(4) . . . . ?
C110 C4 N72 C71 118.5(4) . . . . ?
N82 C4 N72 N71 65.8(4) . . . . ?
C110 C4 N72 N71 -59.4(4) . . . . ?
C82 C83 N81 N82 1.0(4) . . . . ?
C82 C83 N81 Ag2 166.6(3) . . . . ?
N61 Ag2 N81 C83 92.9(4) . . . . ?
N71 Ag2 N81 C83 -145.9(3) . . . . ?
N51 Ag2 N81 C83 -24.1(4) . . . . ?
N61 Ag2 N81 N82 -103.7(3) . . . . ?
N71 Ag2 N81 N82 17.5(3) . . . . ?
N51 Ag2 N81 N82 139.4(3) . . . . ?
C82 C81 N82 N81 1.5(4) . . . . ?
C82 C81 N82 C4 173.9(3) . . . . ?
C83 N81 N82 C81 -1.5(4) . . . . ?
Ag2 N81 N82 C81 -168.7(2) . . . . ?
C83 N81 N82 C4 -174.3(3) . . . . ?
Ag2 N81 N82 C4 18.5(4) . . . . ?
N72 C4 N82 C81 121.2(4) . . . . ?
C110 C4 N82 C81 -113.5(4) . . . . ?
N72 C4 N82 N81 -67.2(4) . . . . ?
C110 C4 N82 N81 58.2(4) . . . . ?
C1 C91 O1 C92 -163.9(3) . . . . ?
C93 C92 O1 C91 64.1(4) . . . . ?
C2 C100 O2 C99 -159.3(3) . . . . ?
C96 C99 O2 C100 73.7(4) . . . . ?
C3 C101 O3 C102 -159.7(3) . . . . ?
C103 C102 O3 C101 66.6(4) . . . . ?
C4 C110 O4 C109 -162.4(3) . . . . ?
C106 C109 O4 C110 68.1(4) . . . . ?
